data_9010519
loop_
_publ_author_name
'Bachmann, H. G.'
'Barnes, W. H.'

_publ_section_title
;
 The crystal structure of a sodium-calcium variety of metahewettite
 Sample: hydrated
;
_journal_name_full 'The Canadian Mineralogist'
_journal_page_first 219
_journal_page_last 235
_journal_volume 7
_journal_year 1962
_chemical_compound_source 'Paradox Valley, Montrose County, Coldrado,USA'
_chemical_formula_sum 'Ca0.25 H2 Na0.5 O9 V3'
_chemical_name_mineral Metahewettite
_space_group_IT_number 4
_symmetry_space_group_name_Hall 'P 2yb'
_symmetry_space_group_name_H-M 'P 1 21 1'
_cell_angle_alpha 90
_cell_angle_beta 92.5
_cell_angle_gamma 90
_cell_formula_units_Z 2
_cell_length_a 12.26
_cell_length_b 3.58
_cell_length_c 8.11
_cell_volume 355.616
_database_code_amcsd 0005079
_exptl_crystal_density_diffrn 2.992
_cod_original_formula_sum 'V3 Na.5 Ca.25 O9 H2'
_cod_database_code 9010519

loop_
_symmetry_equiv_pos_as_xyz
x,y,z
-x,1/2+y,-z

loop_
_atom_site_label
_atom_site_fract_x
_atom_site_fract_y
_atom_site_fract_z
_atom_site_occupancy
_atom_site_U_iso_or_equiv
_atom_site_type_symbol
_atom_site_attached_hydrogens
V1 0.06700 0.25000 0.17000 1.00000 0.03800 V 0
V2 0.82200 0.25000 0.12700 1.00000 0.03800 V 0
V3 0.54000 0.25000 0.83000 1.00000 0.03800 V 0
Na 0.30300 0.25000 0.44000 0.50000 0.03800 Na 0
Ca 0.30300 0.25000 0.44000 0.25000 0.03800 Ca 0
O1 0.90700 0.25000 0.86900 1.00000 0.03800 O 0
O2 0.14000 0.25000 0.89200 1.00000 0.03800 O 0
O3 0.47500 0.25000 0.11500 1.00000 0.03800 O 0
O4 0.95600 0.25000 0.28200 1.00000 0.03800 O 0
O5 0.21400 0.25000 0.17300 1.00000 0.03800 O 0
O6 0.68200 0.25000 0.04500 1.00000 0.03800 O 0
O7 0.65100 0.25000 0.72500 1.00000 0.03800 O 0
O8 0.43600 0.25000 0.67000 1.00000 0.03800 O 0
Wat 0.70800 0.25000 0.36000 1.00000 0.03800 O 2

loop_
_cod_changelog_entry_id
_cod_changelog_entry_author
_cod_changelog_entry_date
_cod_changelog_entry_text
1
;cod-tools version 3.8.0
Id: cif_guess_AMCSD_atom_types 9574 2023-05-10 09:00:05Z saulius
;
2023-05-10T18:52:36+03:00
;Derived atom types and hydrogen counts
from atom names that follow the AMCSD naming convention
(Wat == water, O-H == hydroxyl).
;

loop_
_cod_related_entry_id
_cod_related_entry_database
_cod_related_entry_code
1 AMCSD 0005079

_cod_duplicate_entry 9004060
